data_4021512
loop_
_publ_author_name
'David R. Turner'
'Martin J. Paterson'
'Jonathan W. Steed'

_publ_section_title
;
 A Conformationally Flexible, Urea-Based Tripodal Anion Receptor:
 Solid-State, Solution, and Theoretical Studies
;
_journal_name_full 'Journal of Organic Chemistry'
_journal_page_first 1598
_journal_page_last 1608
_journal_paper_doi 10.1021/jo052339f
_journal_volume 71
_journal_year 2006
_chemical_formula_sum 'C60 H72 F18 N9 O5 P3'
_chemical_formula_weight 1434.18
_chemical_name_systematic
; 
 ? 
;
_space_group_IT_number 1
_symmetry_cell_setting triclinic
_symmetry_space_group_name_Hall 'P 1'
_symmetry_space_group_name_H-M 'P 1'
_atom_sites_solution_hydrogens geom
_atom_sites_solution_primary direct
_atom_sites_solution_secondary difmap
_audit_creation_method SHELXL-97
_cell_angle_alpha 101.325(4)
_cell_angle_beta 96.590(4)
_cell_angle_gamma 117.117(3)
_cell_formula_units_Z 1
_cell_length_a 11.8906(7)
_cell_length_b 12.2442(8)
_cell_length_c 13.4875(7)
_cell_measurement_temperature 120(2)
_cell_volume 1666.17(17)
_computing_cell_refinement 'DENZO-SMN (Otwinowski & Minor, 1997)'
_computing_data_collection 'Collect (Hooft, 1999)'
_computing_data_reduction 'DENZO-SMN (Otwinowski & Minor, 1997)'
_computing_molecular_graphics 'X-Seed (Barbour)'
_computing_publication_material 'Cif2Cif (Barbour)'
_computing_structure_refinement 'SHELXL-97 (Sheldrick, 1997)'
_computing_structure_solution 'SHELXS-97 (Sheldrick, 1990)'
_diffrn_ambient_temperature 120(2)
_diffrn_measured_fraction_theta_full 0.983
_diffrn_measured_fraction_theta_max 0.983
_diffrn_measurement_device_type 'Nonius Kappa CCD'
_diffrn_radiation_monochromator graphite
_diffrn_radiation_source 'fine-focus sealed tube'
_diffrn_radiation_type MoK\a
_diffrn_radiation_wavelength 0.71073
_diffrn_reflns_av_R_equivalents 0.0000
_diffrn_reflns_av_sigmaI/netI 0.0672
_diffrn_reflns_limit_h_max 15
_diffrn_reflns_limit_h_min -15
_diffrn_reflns_limit_k_max 15
_diffrn_reflns_limit_k_min -15
_diffrn_reflns_limit_l_max 17
_diffrn_reflns_limit_l_min -16
_diffrn_reflns_number 11511
_diffrn_reflns_theta_full 27.49
_diffrn_reflns_theta_max 27.49
_diffrn_reflns_theta_min 3.29
_exptl_absorpt_coefficient_mu 0.194
_exptl_absorpt_correction_T_max 0.9809
_exptl_absorpt_correction_T_min 0.9622
_exptl_crystal_colour colourless
_exptl_crystal_density_diffrn 1.429
_exptl_crystal_density_method 'not measured'
_exptl_crystal_description block
_exptl_crystal_F_000 742
_exptl_crystal_size_max 0.20
_exptl_crystal_size_mid 0.20
_exptl_crystal_size_min 0.10
_refine_diff_density_max 0.373
_refine_diff_density_min -0.223
_refine_diff_density_rms 0.054
_refine_ls_abs_structure_details 'Flack H D (1983), Acta Cryst. A39, 876-881'
_refine_ls_abs_structure_Flack -0.04(10)
_refine_ls_extinction_coef 0.022(2)
_refine_ls_extinction_expression Fc^*^=kFc[1+0.001xFc^2^\l^3^/sin(2\q)]^-1/4^
_refine_ls_extinction_method SHELXL
_refine_ls_goodness_of_fit_ref 1.070
_refine_ls_hydrogen_treatment mixed
_refine_ls_matrix_type full
_refine_ls_number_parameters 887
_refine_ls_number_reflns 11511
_refine_ls_number_restraints 3
_refine_ls_restrained_S_all 1.070
_refine_ls_R_factor_all 0.0804
_refine_ls_R_factor_gt 0.0633
_refine_ls_shift/su_max 0.009
_refine_ls_shift/su_mean 0.000
_refine_ls_structure_factor_coef Fsqd
_refine_ls_weighting_details 'calc w=1/[\s^2^(Fo^2^)+(0.0504P)^2^+1.2318P] where P=(Fo^2^+2Fc^2^)/3'
_refine_ls_weighting_scheme calc
_refine_ls_wR_factor_gt 0.1342
_refine_ls_wR_factor_ref 0.1438
_reflns_number_gt 9615
_reflns_number_total 11511
_reflns_threshold_expression >2sigma(I)
_cod_data_source_file jo052339fsi20051111_082515.cif
_cod_depositor_comments
;
The following automatic conversions were performed:
'_symmetry_cell_setting' value 'Triclinic' changed to 'triclinic'
according to '/home/saulius/struct/CIF-dictionaries/cif_core.dic'
dictionary named 'cif_core.dic' version 2.4.1 from 2010-06-29.

Automatic conversion script
Id: cif_fix_enum 1527 2010-12-29 10:47:43Z saulius 
;
_cod_database_code 4021512

loop_
_symmetry_equiv_pos_as_xyz
'x, y, z'

loop_
_atom_site_label
_atom_site_type_symbol
_atom_site_fract_x
_atom_site_fract_y
_atom_site_fract_z
_atom_site_U_iso_or_equiv
_atom_site_adp_type
_atom_site_occupancy
_atom_site_symmetry_multiplicity
_atom_site_calc_flag
_atom_site_refinement_flags
F1 F 0.8903(4) 0.7753(3) 1.0183(3) 0.0835(11) Uani 1 1 d .
F6 F 0.7442(5) 0.8412(5) 1.0017(4) 0.1144(17) Uani 1 1 d .
C54 C 0.2659(5) 0.9173(5) 0.8264(3) 0.0456(11) Uani 1 1 d .
H59 H 0.3194 0.8904 0.7895 0.068 Uiso 1 1 calc R
H58 H 0.2482 0.9745 0.7939 0.068 Uiso 1 1 calc R
H60 H 0.1837 0.8419 0.8230 0.068 Uiso 1 1 calc R
C24 C 0.9030(4) 1.5448(4) 0.7160(4) 0.0441(11) Uani 1 1 d .
H25 H 0.9732 1.6123 0.7006 0.053 Uiso 1 1 calc R
C45 C 0.6297(4) 1.5884(4) 0.6079(3) 0.0402(10) Uani 1 1 d .
H49 H 0.6343 1.5790 0.6762 0.048 Uiso 1 1 calc R
O1 O 0.7863(3) 1.1290(3) 0.6912(2) 0.0449(7) Uani 1 1 d .
C11 C 0.4912(4) 0.7583(4) 0.6430(4) 0.0443(10) Uani 1 1 d .
H11 H 0.4693 0.7054 0.5743 0.053 Uiso 1 1 calc R
C34 C 0.5729(4) 1.3410(4) 0.9693(3) 0.0310(8) Uani 1 1 d .
N6 N 0.8016(3) 1.4502(3) 0.8389(2) 0.0294(7) Uani 1 1 d .
C53 C 0.3383(4) 0.9876(4) 0.9401(3) 0.0389(10) Uani 1 1 d .
H56 H 0.2799 1.0060 0.9784 0.047 Uiso 1 1 calc R
H57 H 0.3601 0.9308 0.9711 0.047 Uiso 1 1 calc R
C39 C 0.1197(4) 1.1222(4) 0.8539(4) 0.0430(10) Uani 1 1 d .
H43 H 0.0839 1.0976 0.9105 0.052 Uiso 1 1 calc R
F5 F 0.9571(5) 0.9772(4) 1.0106(3) 0.127(2) Uani 1 1 d .
F3 F 0.9511(4) 0.8389(4) 0.8749(3) 0.0845(11) Uani 1 1 d .
C8 C 0.7218(4) 1.0606(4) 0.6029(3) 0.0353(9) Uani 1 1 d .
P2 P 0.20554(11) 1.51589(11) 0.91990(9) 0.0409(3) Uani 1 1 d .
F10 F 0.1351(3) 1.5564(3) 1.0006(3) 0.0746(9) Uani 1 1 d .
F12 F 0.3423(3) 1.6309(4) 0.9855(3) 0.0961(14) Uani 1 1 d .
F9 F 0.2187(4) 1.4258(4) 0.9838(3) 0.0952(13) Uani 1 1 d .
F11 F 0.0673(4) 1.4057(4) 0.8533(3) 0.0946(13) Uani 1 1 d .
F7 F 0.1936(3) 1.6062(3) 0.8541(3) 0.0753(9) Uani 1 1 d .
P3 P 0.54920(14) 1.21273(13) 0.27064(9) 0.0485(3) Uani 1 1 d .
F17 F 0.4438(3) 1.2143(3) 0.3353(2) 0.0603(8) Uani 1 1 d .
F13 F 0.5589(3) 1.1105(3) 0.3261(2) 0.0612(8) Uani 1 1 d .
F14 F 0.6537(4) 1.2093(4) 0.2099(2) 0.0829(11) Uani 1 1 d .
F18 F 0.4362(4) 1.0975(4) 0.1795(2) 0.0866(11) Uani 1 1 d .
F16 F 0.5372(4) 1.3120(4) 0.2188(3) 0.0882(12) Uani 1 1 d .
C26 C 0.4936(4) 1.1448(4) 0.5869(3) 0.0335(9) Uani 1 1 d .
O2 O 0.4747(3) 1.1236(3) 0.6695(2) 0.0401(7) Uani 1 1 d .
O5 O 0.1824(4) 1.1826(4) 0.3917(2) 0.0612(10) Uani 1 1 d .
C42 C 0.2252(4) 1.2028(4) 0.6933(3) 0.0347(9) Uani 1 1 d .
C33 C -0.0652(6) 0.5914(6) 0.3722(7) 0.090(2) Uani 1 1 d .
H35 H -0.1359 0.6058 0.3899 0.135 Uiso 1 1 calc R
H34 H -0.0567 0.5324 0.4082 0.135 Uiso 1 1 calc R
H33 H -0.0845 0.5544 0.2969 0.135 Uiso 1 1 calc R
N1 N 0.7521(4) 1.0899(4) 0.5148(3) 0.0414(9) Uani 1 1 d .
C22 C 0.7010(4) 1.3490(4) 0.6599(3) 0.0320(8) Uani 1 1 d .
C46 C 0.5246(4) 1.4961(4) 0.5259(3) 0.0350(9) Uani 1 1 d .
C31 C 0.1234(6) 0.7811(6) 0.5074(5) 0.0714(16) Uani 1 1 d .
H32 H 0.0845 0.7444 0.5587 0.086 Uiso 1 1 calc R
C52 C 0.4624(4) 1.1121(4) 0.9543(3) 0.0293(8) Uani 1 1 d .
C7 C 0.8607(4) 1.1947(4) 0.5034(3) 0.0355(9) Uani 1 1 d .
C3 C 0.9719(5) 1.3022(5) 0.3846(4) 0.0513(12) Uani 1 1 d .
H4 H 0.9735 1.3056 0.3149 0.062 Uiso 1 1 calc R
C44 C 0.3963(4) 1.3564(4) 0.6272(3) 0.0336(9) Uani 1 1 d .
C47 C 0.5231(5) 1.5139(4) 0.4275(3) 0.0426(10) Uani 1 1 d .
H51 H 0.4528 1.4517 0.3712 0.051 Uiso 1 1 calc R
C12 C 0.4508(5) 0.7051(4) 0.7211(4) 0.0480(11) Uani 1 1 d .
H12 H 0.3996 0.6149 0.7064 0.058 Uiso 1 1 calc R
F8 F 0.2750(4) 1.4760(4) 0.8384(3) 0.0911(12) Uani 1 1 d .
N8 N 0.2786(4) 1.2469(4) 0.6129(3) 0.0404(9) Uani 1 1 d .
O4 O 0.5489(4) 0.8549(3) 0.3626(2) 0.0649(10) Uani 1 1 d .
C30 C 0.0610(5) 0.7177(5) 0.4056(5) 0.0606(14) Uani 1 1 d .
C49 C 0.7245(5) 1.7118(5) 0.4900(4) 0.0474(11) Uani 1 1 d .
C38 C 0.3365(4) 1.2307(4) 0.9722(3) 0.0385(9) Uani 1 1 d .
H42 H 0.2893 1.1727 1.0128 0.046 Uiso 1 1 calc R
H41 H 0.3580 1.3184 1.0097 0.046 Uiso 1 1 calc R
F15 F 0.6601(4) 1.3230(3) 0.3666(2) 0.0755(10) Uani 1 1 d .
N3 N 0.5506(3) 0.9088(3) 0.8407(2) 0.0323(7) Uani 1 1 d .
C16 C 0.6945(4) 1.2251(4) 0.9596(3) 0.0303(8) Uani 1 1 d .
C55 C 0.0005(7) 1.0034(6) 0.2733(5) 0.086(2) Uani 1 1 d .
H62 H -0.0678 1.0097 0.2309 0.129 Uiso 1 1 calc R
H61 H -0.0255 0.9829 0.3366 0.129 Uiso 1 1 calc R
H63 H 0.0135 0.9357 0.2334 0.129 Uiso 1 1 calc R
C56 C 0.1229(5) 1.1265(6) 0.3018(4) 0.0537(13) Uani 1 1 d .
C58 C 0.3728(7) 0.6771(7) 0.2445(5) 0.088(2) Uani 1 1 d .
H69 H 0.3469 0.6564 0.3077 0.132 Uiso 1 1 calc R
H67 H 0.3873 0.6103 0.2050 0.132 Uiso 1 1 calc R
H68 H 0.3039 0.6821 0.2016 0.132 Uiso 1 1 calc R
N7 N 0.4187(4) 1.3880(4) 0.5381(3) 0.0392(8) Uani 1 1 d .
C37 C 0.4609(4) 1.2277(4) 0.9658(3) 0.0309(8) Uani 1 1 d .
C5 C 1.0675(5) 1.3864(5) 0.5652(4) 0.0460(11) Uani 1 1 d .
H6 H 1.1370 1.4487 0.6220 0.055 Uiso 1 1 calc R
N2 N 0.6087(4) 0.9453(4) 0.5865(3) 0.0397(9) Uani 1 1 d .
C19 C 0.6885(4) 1.3379(4) 0.9638(3) 0.0296(8) Uani 1 1 d .
C48 C 0.6195(5) 1.6181(5) 0.4090(4) 0.0486(11) Uani 1 1 d .
H52 H 0.6153 1.6271 0.3405 0.058 Uiso 1 1 calc R
O3 O 0.4713(3) 1.4155(3) 0.7128(2) 0.0435(7) Uani 1 1 d .
C21 C 0.7025(4) 1.3533(4) 0.7622(3) 0.0316(9) Uani 1 1 d .
H23 H 0.6329 1.2873 0.7796 0.038 Uiso 1 1 calc R
C50 C 0.7268(5) 1.6937(5) 0.5876(4) 0.0465(11) Uani 1 1 d .
H50 H 0.7978 1.7559 0.6435 0.056 Uiso 1 1 calc R
C35 C 0.5705(5) 1.4658(4) 0.9801(3) 0.0432(10) Uani 1 1 d .
H36 H 0.4806 1.4467 0.9530 0.052 Uiso 1 1 calc R
H37 H 0.6260 1.5144 0.9377 0.052 Uiso 1 1 calc R
C25 C 0.9007(4) 1.5455(4) 0.8175(3) 0.0400(10) Uani 1 1 d .
H24 H 0.9691 1.6132 0.8724 0.048 Uiso 1 1 calc R
C20 C 0.8041(4) 1.4534(4) 0.9521(3) 0.0362(9) Uani 1 1 d .
H21 H 0.8850 1.4566 0.9845 0.043 Uiso 1 1 calc R
H22 H 0.8045 1.5319 0.9893 0.043 Uiso 1 1 calc R
C23 C 0.8055(4) 1.4484(5) 0.6375(3) 0.0411(10) Uani 1 1 d .
H26 H 0.8080 1.4481 0.5673 0.049 Uiso 1 1 calc R
C15 C 0.5819(4) 1.1137(4) 0.9553(3) 0.0307(8) Uani 1 1 d .
C14 C 0.5888(5) 0.9923(4) 0.9507(3) 0.0380(9) Uani 1 1 d .
H14 H 0.6786 1.0151 0.9830 0.046 Uiso 1 1 calc R
H15 H 0.5304 0.9435 0.9915 0.046 Uiso 1 1 calc R
C17 C 0.8236(4) 1.2280(4) 0.9600(3) 0.0398(10) Uani 1 1 d .
H17 H 0.8721 1.2862 0.9200 0.048 Uiso 1 1 calc R
H16 H 0.8074 1.1413 0.9253 0.048 Uiso 1 1 calc R
P1 P 0.84880(12) 0.84083(11) 0.94158(9) 0.0431(3) Uani 1 1 d .
C13 C 0.4841(4) 0.7820(4) 0.8215(4) 0.0404(10) Uani 1 1 d .
H13 H 0.4598 0.7447 0.8765 0.048 Uiso 1 1 calc R
N9 N 0.2491(3) 1.1915(3) 0.8668(3) 0.0343(7) Uani 1 1 d .
C59 C 0.4921(5) 0.7994(5) 0.2727(3) 0.0497(12) Uani 1 1 d .
C43 C 0.3022(4) 1.2306(4) 0.7899(3) 0.0345(9) Uani 1 1 d .
H44 H 0.3941 1.2781 0.8014 0.041 Uiso 1 1 calc R
C10 C 0.5647(4) 0.8903(4) 0.6648(3) 0.0322(9) Uani 1 1 d .
C9 C 0.5891(4) 0.9640(4) 0.7651(3) 0.0337(9) Uani 1 1 d .
H10 H 0.6337 1.0546 0.7805 0.040 Uiso 1 1 calc R
N5 N 0.6011(4) 1.2521(3) 0.5781(3) 0.0388(8) Uani 1 1 d .
F2 F 0.7485(4) 0.7031(4) 0.8694(3) 0.0984(14) Uani 1 1 d .
C32 C 0.2392(5) 0.8948(6) 0.5406(4) 0.0594(13) Uani 1 1 d .
H31 H 0.2785 0.9335 0.6127 0.071 Uiso 1 1 calc R
N4 N 0.4142(4) 1.0688(4) 0.4921(3) 0.0435(9) Uani 1 1 d .
H28 H 0.4389 1.0962 0.4385 0.052 Uiso 1 1 calc R
C36 C 0.6183(6) 1.5475(5) 1.0927(4) 0.0600(14) Uani 1 1 d .
H38 H 0.7031 1.5582 1.1222 0.090 Uiso 1 1 calc R
H39 H 0.5560 1.5054 1.1328 0.090 Uiso 1 1 calc R
H40 H 0.6265 1.6315 1.0955 0.090 Uiso 1 1 calc R
C4 C 0.8675(5) 1.2042(5) 0.4032(3) 0.0458(11) Uani 1 1 d .
H5 H 0.7984 1.1413 0.3463 0.055 Uiso 1 1 calc R
C6 C 0.9623(5) 1.2889(4) 0.5851(3) 0.0416(10) Uani 1 1 d .
H7 H 0.9593 1.2862 0.6547 0.050 Uiso 1 1 calc R
C40 C 0.0394(4) 1.0872(5) 0.7578(4) 0.0517(12) Uani 1 1 d .
H45 H -0.0519 1.0352 0.7470 0.062 Uiso 1 1 calc R
F4 F 0.8081(4) 0.9051(4) 0.8644(3) 0.0776(10) Uani 1 1 d .
C27 C 0.2976(4) 0.9520(4) 0.4683(3) 0.0417(10) Uani 1 1 d .
C2 C 1.0756(5) 1.3971(5) 0.4651(4) 0.0469(11) Uani 1 1 d .
C51 C 0.8312(6) 1.8292(6) 0.4697(5) 0.0646(14) Uani 1 1 d .
H55 H 0.9156 1.8511 0.5114 0.097 Uiso 1 1 calc R
H53 H 0.8149 1.9013 0.4890 0.097 Uiso 1 1 calc R
H54 H 0.8318 1.8109 0.3958 0.097 Uiso 1 1 calc R
C41 C 0.0916(4) 1.1275(4) 0.6781(4) 0.0454(11) Uani 1 1 d .
H46 H 0.0363 1.1040 0.6119 0.055 Uiso 1 1 calc R
C57 C 0.1698(6) 1.1818(8) 0.2175(4) 0.084(2) Uani 1 1 d .
H65 H 0.2003 1.1303 0.1758 0.127 Uiso 1 1 calc R
H64 H 0.2416 1.2696 0.2473 0.127 Uiso 1 1 calc R
H66 H 0.0988 1.1823 0.1731 0.127 Uiso 1 1 calc R
C18 C 0.9064(5) 1.2730(6) 1.0711(4) 0.0600(14) Uani 1 1 d .
H19 H 0.8606 1.2129 1.1098 0.090 Uiso 1 1 calc R
H20 H 0.9215 1.3582 1.1060 0.090 Uiso 1 1 calc R
H18 H 0.9900 1.2765 1.0683 0.090 Uiso 1 1 calc R
C1 C 1.1906(6) 1.5027(6) 0.4439(5) 0.0686(16) Uani 1 1 d .
H2 H 1.2668 1.4920 0.4599 0.103 Uiso 1 1 calc R
H3 H 1.2078 1.5853 0.4876 0.103 Uiso 1 1 calc R
H1 H 1.1724 1.5000 0.3705 0.103 Uiso 1 1 calc R
C29 C 0.1200(6) 0.7759(6) 0.3339(5) 0.0746(18) Uani 1 1 d .
H30 H 0.0799 0.7360 0.2620 0.089 Uiso 1 1 calc R
C28 C 0.2358(6) 0.8907(6) 0.3638(4) 0.0663(16) Uani 1 1 d .
H29 H 0.2735 0.9280 0.3122 0.080 Uiso 1 1 calc R
C60 C 0.5444(8) 0.8519(6) 0.1868(4) 0.087(2) Uani 1 1 d .
H72 H 0.6383 0.9101 0.2112 0.130 Uiso 1 1 calc R
H71 H 0.5017 0.8985 0.1656 0.130 Uiso 1 1 calc R
H70 H 0.5275 0.7815 0.1274 0.130 Uiso 1 1 calc R
H48 H 0.360(5) 1.334(4) 0.490(4) 0.035(12) Uiso 1 1 d .
H27 H 0.614(4) 1.272(4) 0.514(4) 0.039(11) Uiso 1 1 d .
H47 H 0.239(4) 1.221(4) 0.553(4) 0.033(11) Uiso 1 1 d .
H8 H 0.707(5) 1.046(5) 0.471(4) 0.031(13) Uiso 1 1 d .
H9 H 0.575(5) 0.902(5) 0.530(4) 0.042(14) Uiso 1 1 d .

loop_
_atom_site_aniso_label
_atom_site_aniso_U_11
_atom_site_aniso_U_22
_atom_site_aniso_U_33
_atom_site_aniso_U_23
_atom_site_aniso_U_13
_atom_site_aniso_U_12
F1 0.086(3) 0.084(3) 0.091(2) 0.047(2) 0.004(2) 0.045(2)
F6 0.168(4) 0.153(4) 0.142(4) 0.108(3) 0.120(3) 0.130(4)
C54 0.037(2) 0.042(3) 0.045(2) 0.005(2) 0.002(2) 0.014(2)
C24 0.039(3) 0.040(3) 0.050(3) 0.026(2) 0.020(2) 0.009(2)
C45 0.038(2) 0.038(3) 0.038(2) 0.0105(19) 0.0064(19) 0.015(2)
O1 0.0411(17) 0.0474(19) 0.0288(14) 0.0071(13) 0.0023(12) 0.0105(15)
C11 0.039(2) 0.035(2) 0.047(2) -0.0003(19) 0.006(2) 0.014(2)
C34 0.038(2) 0.033(2) 0.0203(16) 0.0091(15) 0.0069(15) 0.0154(19)
N6 0.0274(17) 0.0296(18) 0.0342(16) 0.0147(14) 0.0106(13) 0.0135(15)
C53 0.037(2) 0.033(2) 0.039(2) 0.0124(19) 0.0101(18) 0.009(2)
C39 0.031(2) 0.044(3) 0.056(3) 0.019(2) 0.015(2) 0.017(2)
F5 0.165(5) 0.048(2) 0.066(2) 0.0000(18) -0.014(2) -0.015(2)
F3 0.081(2) 0.082(3) 0.118(3) 0.045(2) 0.053(2) 0.049(2)
C8 0.036(2) 0.035(2) 0.035(2) 0.0068(18) 0.0059(18) 0.020(2)
P2 0.0339(6) 0.0374(6) 0.0448(6) 0.0079(5) 0.0064(5) 0.0141(5)
F10 0.076(2) 0.081(2) 0.083(2) 0.0239(18) 0.0440(18) 0.046(2)
F12 0.051(2) 0.110(3) 0.0599(19) 0.013(2) -0.0013(16) -0.008(2)
F9 0.108(3) 0.118(3) 0.120(3) 0.078(3) 0.050(3) 0.083(3)
F11 0.062(2) 0.079(3) 0.075(2) 0.0126(19) -0.0005(18) -0.0133(19)
F7 0.067(2) 0.084(2) 0.096(2) 0.055(2) 0.0274(18) 0.040(2)
P3 0.0598(8) 0.0566(8) 0.0268(5) 0.0141(5) 0.0121(5) 0.0253(7)
F17 0.072(2) 0.078(2) 0.0555(16) 0.0317(15) 0.0279(15) 0.0496(18)
F13 0.083(2) 0.073(2) 0.0527(16) 0.0288(14) 0.0294(15) 0.0508(18)
F14 0.094(3) 0.118(3) 0.0570(18) 0.0398(19) 0.0479(18) 0.056(2)
F18 0.087(3) 0.089(3) 0.0450(17) -0.0056(17) -0.0096(16) 0.026(2)
F16 0.135(3) 0.101(3) 0.0624(19) 0.0545(19) 0.040(2) 0.069(3)
C26 0.040(2) 0.034(2) 0.029(2) 0.0108(17) 0.0090(18) 0.020(2)
O2 0.0427(17) 0.0393(17) 0.0311(14) 0.0100(12) 0.0071(12) 0.0145(15)
O5 0.059(2) 0.073(3) 0.0374(17) 0.0023(17) -0.0060(16) 0.030(2)
C42 0.033(2) 0.028(2) 0.040(2) 0.0089(17) 0.0026(18) 0.0148(19)
C33 0.049(4) 0.044(3) 0.141(6) 0.005(4) 0.008(4) 0.005(3)
N1 0.048(2) 0.035(2) 0.0277(19) -0.0003(17) 0.0021(17) 0.015(2)
C22 0.039(2) 0.030(2) 0.0298(19) 0.0100(16) 0.0066(16) 0.0192(19)
C46 0.037(2) 0.033(2) 0.040(2) 0.0105(18) 0.0103(18) 0.021(2)
C31 0.056(3) 0.058(4) 0.088(4) 0.033(3) 0.024(3) 0.012(3)
C52 0.033(2) 0.033(2) 0.0185(16) 0.0097(15) 0.0063(15) 0.0130(19)
C7 0.037(2) 0.034(2) 0.036(2) 0.0084(18) 0.0087(18) 0.018(2)
C3 0.044(3) 0.064(3) 0.046(3) 0.024(2) 0.012(2) 0.023(3)
C44 0.032(2) 0.031(2) 0.039(2) 0.0121(18) 0.0059(17) 0.0157(19)
C47 0.051(3) 0.037(3) 0.040(2) 0.0132(19) 0.013(2) 0.020(2)
C12 0.048(3) 0.023(2) 0.060(3) 0.007(2) 0.016(2) 0.008(2)
F8 0.116(3) 0.106(3) 0.088(2) 0.028(2) 0.056(2) 0.077(3)
N8 0.039(2) 0.041(2) 0.0325(19) 0.0107(16) -0.0001(16) 0.0140(18)
O4 0.091(3) 0.051(2) 0.0338(18) 0.0028(16) -0.0005(18) 0.027(2)
C30 0.047(3) 0.045(3) 0.078(4) 0.004(3) 0.005(3) 0.020(3)
C49 0.053(3) 0.037(3) 0.059(3) 0.018(2) 0.027(2) 0.024(2)
C38 0.039(2) 0.052(3) 0.0288(19) 0.0131(18) 0.0113(17) 0.024(2)
F15 0.073(2) 0.065(2) 0.0537(18) 0.0022(16) -0.0003(16) 0.0144(18)
N3 0.0341(18) 0.0276(18) 0.0341(17) 0.0090(14) 0.0052(14) 0.0148(16)
C16 0.035(2) 0.038(2) 0.0196(16) 0.0094(15) 0.0082(15) 0.0185(19)
C55 0.082(5) 0.067(4) 0.067(4) 0.011(3) 0.012(3) 0.006(4)
C56 0.048(3) 0.066(4) 0.041(3) 0.011(2) 0.001(2) 0.027(3)
C58 0.073(4) 0.092(5) 0.057(4) 0.010(3) 0.007(3) 0.013(4)
N7 0.040(2) 0.032(2) 0.0329(18) 0.0067(16) -0.0014(16) 0.0097(18)
C37 0.036(2) 0.039(2) 0.0172(16) 0.0070(15) 0.0061(15) 0.0190(19)
C5 0.037(2) 0.044(3) 0.051(3) 0.010(2) 0.006(2) 0.016(2)
N2 0.050(2) 0.033(2) 0.0256(18) -0.0011(16) 0.0053(16) 0.0166(19)
C19 0.029(2) 0.031(2) 0.0214(17) 0.0061(15) 0.0026(15) 0.0094(18)
C48 0.057(3) 0.047(3) 0.043(2) 0.015(2) 0.014(2) 0.025(3)
O3 0.0419(18) 0.0424(18) 0.0312(15) 0.0063(13) 0.0037(13) 0.0112(15)
C21 0.029(2) 0.037(2) 0.032(2) 0.0160(17) 0.0099(16) 0.0154(19)
C50 0.039(3) 0.042(3) 0.051(3) 0.007(2) 0.009(2) 0.017(2)
C35 0.055(3) 0.040(3) 0.042(2) 0.0130(19) 0.013(2) 0.029(2)
C25 0.033(2) 0.037(2) 0.047(2) 0.0144(19) 0.0115(19) 0.014(2)
C20 0.036(2) 0.033(2) 0.0260(19) 0.0043(16) 0.0036(16) 0.0078(19)
C23 0.043(3) 0.049(3) 0.033(2) 0.019(2) 0.0150(19) 0.020(2)
C15 0.038(2) 0.034(2) 0.0204(16) 0.0082(15) 0.0067(15) 0.0177(19)
C14 0.053(3) 0.036(2) 0.0278(19) 0.0129(17) 0.0102(18) 0.022(2)
C17 0.034(2) 0.046(3) 0.042(2) 0.0120(19) 0.0104(18) 0.022(2)
P1 0.0446(7) 0.0330(6) 0.0470(7) 0.0115(5) 0.0056(5) 0.0163(6)
C13 0.040(2) 0.032(2) 0.053(3) 0.018(2) 0.017(2) 0.017(2)
N9 0.0327(18) 0.0333(19) 0.0397(18) 0.0107(15) 0.0095(15) 0.0182(16)
C59 0.063(3) 0.038(3) 0.035(2) 0.003(2) 0.007(2) 0.018(3)
C43 0.025(2) 0.039(2) 0.037(2) 0.0115(18) 0.0053(16) 0.0146(19)
C10 0.029(2) 0.028(2) 0.035(2) 0.0053(17) 0.0042(16) 0.0116(19)
C9 0.036(2) 0.027(2) 0.037(2) 0.0083(16) 0.0075(17) 0.0151(19)
N5 0.044(2) 0.039(2) 0.0261(17) 0.0113(15) 0.0073(15) 0.0141(19)
F2 0.099(3) 0.055(2) 0.071(2) 0.0055(17) 0.001(2) -0.010(2)
C32 0.055(3) 0.059(3) 0.045(3) 0.015(2) 0.011(2) 0.012(3)
N4 0.047(2) 0.048(2) 0.0219(16) 0.0109(15) 0.0062(15) 0.012(2)
C36 0.093(4) 0.038(3) 0.050(3) 0.002(2) 0.014(3) 0.038(3)
C4 0.041(3) 0.054(3) 0.037(2) 0.012(2) 0.0112(19) 0.019(2)
C6 0.046(3) 0.040(3) 0.034(2) 0.0072(19) 0.0037(19) 0.020(2)
C40 0.028(2) 0.051(3) 0.067(3) 0.022(2) 0.005(2) 0.011(2)
F4 0.088(2) 0.103(3) 0.085(2) 0.063(2) 0.0370(19) 0.064(2)
C27 0.040(2) 0.035(2) 0.041(2) 0.0029(19) 0.0024(19) 0.016(2)
C2 0.037(2) 0.050(3) 0.056(3) 0.022(2) 0.015(2) 0.020(2)
C51 0.058(3) 0.053(3) 0.078(4) 0.024(3) 0.025(3) 0.019(3)
C41 0.037(2) 0.036(2) 0.053(3) 0.012(2) -0.004(2) 0.013(2)
C57 0.049(3) 0.125(6) 0.052(3) 0.041(4) 0.001(3) 0.017(4)
C18 0.042(3) 0.084(4) 0.055(3) 0.021(3) 0.001(2) 0.033(3)
C1 0.052(3) 0.069(4) 0.082(4) 0.035(3) 0.019(3) 0.022(3)
C29 0.077(4) 0.062(4) 0.057(3) -0.003(3) -0.004(3) 0.024(4)
C28 0.062(4) 0.059(4) 0.044(3) 0.007(2) 0.005(2) 0.007(3)
C60 0.128(6) 0.057(4) 0.044(3) 0.005(3) 0.023(3) 0.022(4)

loop_
_atom_type_symbol
_atom_type_description
_atom_type_scat_dispersion_real
_atom_type_scat_dispersion_imag
_atom_type_scat_source
C C 0.0033 0.0016 'International Tables Vol C Tables 4.2.6.8 and 6.1.1.4'
H H 0.0000 0.0000 'International Tables Vol C Tables 4.2.6.8 and 6.1.1.4'
N N 0.0061 0.0033 'International Tables Vol C Tables 4.2.6.8 and 6.1.1.4'
O O 0.0106 0.0060 'International Tables Vol C Tables 4.2.6.8 and 6.1.1.4'
P P 0.1023 0.0942 'International Tables Vol C Tables 4.2.6.8 and 6.1.1.4'
F F 0.0171 0.0103 'International Tables Vol C Tables 4.2.6.8 and 6.1.1.4'

loop_
_geom_angle_atom_site_label_1
_geom_angle_atom_site_label_2
_geom_angle_atom_site_label_3
_geom_angle
C23 C24 C25 120.4(4)
C50 C45 C46 119.0(4)
C12 C11 C10 119.6(4)
C19 C34 C37 118.9(3)
C19 C34 C35 120.1(4)
C37 C34 C35 121.1(4)
C25 N6 C21 121.3(3)
C25 N6 C20 117.9(3)
C21 N6 C20 120.8(3)
C52 C53 C54 113.6(4)
N9 C39 C40 119.4(4)
O1 C8 N1 124.1(4)
O1 C8 N2 121.7(4)
N1 C8 N2 114.1(4)
F9 P2 F11 91.4(3)
F9 P2 F8 91.1(2)
F11 P2 F8 91.6(2)
F9 P2 F12 91.0(3)
F11 P2 F12 177.4(3)
F8 P2 F12 89.5(2)
F9 P2 F10 89.6(2)
F11 P2 F10 88.1(2)
F8 P2 F10 179.3(2)
F12 P2 F10 90.8(2)
F9 P2 F7 179.0(2)
F11 P2 F7 88.7(2)
F8 P2 F7 88.0(2)
F12 P2 F7 89.0(2)
F10 P2 F7 91.4(2)
F16 P3 F14 91.6(2)
F16 P3 F18 90.9(2)
F14 P3 F18 90.4(2)
F16 P3 F15 92.1(2)
F14 P3 F15 91.2(2)
F18 P3 F15 176.6(2)
F16 P3 F17 90.12(19)
F14 P3 F17 178.16(19)
F18 P3 F17 90.1(2)
F15 P3 F17 88.20(19)
F16 P3 F13 178.4(2)
F14 P3 F13 89.93(18)
F18 P3 F13 89.2(2)
F15 P3 F13 87.76(19)
F17 P3 F13 88.32(15)
O2 C26 N4 125.2(4)
O2 C26 N5 123.5(4)
N4 C26 N5 111.3(3)
C43 C42 C41 117.7(4)
C43 C42 N8 121.8(4)
C41 C42 N8 120.5(4)
C8 N1 C7 128.8(4)
C21 C22 N5 123.2(4)
C21 C22 C23 117.7(4)
N5 C22 C23 119.0(4)
C47 C46 C45 118.1(4)
C47 C46 N7 118.0(4)
C45 C46 N7 123.9(4)
C30 C31 C32 124.3(6)
C37 C52 C15 118.5(4)
C37 C52 C53 121.0(4)
C15 C52 C53 120.5(4)
C4 C7 C6 118.1(4)
C4 C7 N1 117.4(4)
C6 C7 N1 124.5(4)
C4 C3 C2 121.7(4)
O3 C44 N7 124.8(4)
O3 C44 N8 122.0(4)
N7 C44 N8 113.3(4)
C48 C47 C46 122.0(4)
C11 C12 C13 120.2(4)
C44 N8 C42 124.6(4)
C31 C30 C29 115.7(5)
C31 C30 C33 122.7(6)
C29 C30 C33 121.6(6)
C50 C49 C48 117.5(5)
C50 C49 C51 121.9(5)
C48 C49 C51 120.7(5)
N9 C38 C37 112.7(3)
C13 N3 C9 121.5(3)
C13 N3 C14 119.3(3)
C9 N3 C14 119.1(3)
C15 C16 C19 119.1(3)
C15 C16 C17 121.8(3)
C19 C16 C17 119.1(4)
O5 C56 C57 120.4(5)
O5 C56 C55 121.8(5)
C57 C56 C55 117.8(5)
C44 N7 C46 127.8(4)
C52 C37 C34 121.2(4)
C52 C37 C38 119.7(4)
C34 C37 C38 119.0(4)
C6 C5 C2 122.5(4)
C10 N2 C8 124.2(3)
C34 C19 C16 120.9(4)
C34 C19 C20 119.4(4)
C16 C19 C20 119.4(4)
C47 C48 C49 120.6(4)
N6 C21 C22 120.9(4)
C49 C50 C45 122.7(4)
C34 C35 C36 111.9(3)
N6 C25 C24 119.6(4)
C19 C20 N6 111.8(3)
C24 C23 C22 120.0(4)
C16 C15 C52 121.2(3)
C16 C15 C14 118.9(4)
C52 C15 C14 119.9(4)
N3 C14 C15 112.3(3)
C16 C17 C18 111.7(3)
F6 P1 F5 93.5(3)
F6 P1 F2 90.6(3)
F5 P1 F2 175.8(3)
F6 P1 F4 90.5(2)
F5 P1 F4 89.2(2)
F2 P1 F4 91.7(2)
F6 P1 F1 90.1(2)
F5 P1 F1 91.1(2)
F2 P1 F1 88.0(2)
F4 P1 F1 179.3(2)
F6 P1 F3 177.2(3)
F5 P1 F3 88.2(3)
F2 P1 F3 87.8(2)
F4 P1 F3 87.3(2)
F1 P1 F3 92.1(2)
N3 C13 C12 119.5(4)
C43 N9 C39 121.9(4)
C43 N9 C38 118.9(3)
C39 N9 C38 119.2(4)
O4 C59 C58 120.9(5)
O4 C59 C60 121.2(5)
C58 C59 C60 117.9(5)
N9 C43 C42 120.9(4)
C9 C10 N2 121.7(4)
C9 C10 C11 118.2(4)
N2 C10 C11 120.1(4)
N3 C9 C10 120.7(4)
C22 N5 C26 126.1(3)
C31 C32 C27 119.5(5)
C26 N4 C27 128.5(4)
C3 C4 C7 121.3(4)
C5 C6 C7 120.0(4)
C41 C40 C39 119.8(4)
C32 C27 C28 117.7(5)
C32 C27 N4 125.1(4)
C28 C27 N4 117.2(4)
C5 C2 C3 116.3(4)
C5 C2 C1 122.3(5)
C3 C2 C1 121.4(5)
C40 C41 C42 120.3(4)
C30 C29 C28 121.9(5)
C29 C28 C27 120.8(5)

loop_
_geom_bond_atom_site_label_1
_geom_bond_atom_site_label_2
_geom_bond_distance
F1 P1 1.590(3)
F6 P1 1.563(4)
C54 C53 1.528(6)
C24 C23 1.355(6)
C24 C25 1.371(6)
C45 C50 1.386(7)
C45 C46 1.402(6)
O1 C8 1.234(5)
C11 C12 1.366(7)
C11 C10 1.389(6)
C34 C19 1.402(5)
C34 C37 1.407(6)
C34 C35 1.519(6)
N6 C25 1.337(5)
N6 C21 1.353(5)
N6 C20 1.517(5)
C53 C52 1.519(6)
C39 N9 1.345(5)
C39 C40 1.378(6)
F5 P1 1.571(4)
F3 P1 1.600(4)
C8 N1 1.348(6)
C8 N2 1.388(6)
P2 F9 1.576(4)
P2 F11 1.579(4)
P2 F8 1.579(3)
P2 F12 1.582(4)
P2 F10 1.584(3)
P2 F7 1.591(3)
P3 F16 1.567(3)
P3 F14 1.577(3)
P3 F18 1.587(3)
P3 F15 1.592(3)
P3 F17 1.612(3)
P3 F13 1.619(3)
C26 O2 1.216(5)
C26 N4 1.360(5)
C26 N5 1.392(6)
O5 C56 1.215(6)
C42 C43 1.386(5)
C42 C41 1.389(6)
C42 N8 1.394(6)
C33 C30 1.518(8)
N1 C7 1.397(6)
C22 C21 1.368(5)
C22 N5 1.391(5)
C22 C23 1.403(6)
C46 C47 1.387(6)
C46 N7 1.406(6)
C31 C30 1.364(8)
C31 C32 1.379(8)
C52 C37 1.401(5)
C52 C15 1.411(5)
C7 C4 1.387(6)
C7 C6 1.389(6)
C3 C4 1.370(7)
C3 C2 1.394(7)
C44 O3 1.224(5)
C44 N7 1.352(5)
C44 N8 1.386(6)
C47 C48 1.364(7)
C12 C13 1.383(6)
O4 C59 1.208(5)
C30 C29 1.379(9)
C49 C50 1.377(7)
C49 C48 1.399(7)
C49 C51 1.524(7)
C38 N9 1.507(5)
C38 C37 1.508(5)
N3 C13 1.334(5)
N3 C9 1.342(5)
N3 C14 1.510(5)
C16 C15 1.394(6)
C16 C19 1.406(5)
C16 C17 1.519(5)
C55 C56 1.478(8)
C56 C57 1.473(7)
C58 C59 1.455(8)
C5 C6 1.380(7)
C5 C2 1.391(7)
N2 C10 1.388(5)
C19 C20 1.510(6)
C35 C36 1.522(6)
C15 C14 1.516(5)
C17 C18 1.536(6)
P1 F2 1.571(4)
P1 F4 1.578(3)
N9 C43 1.331(5)
C59 C60 1.494(7)
C10 C9 1.386(5)
C32 C27 1.379(7)
N4 C27 1.408(6)
C40 C41 1.367(7)
C27 C28 1.391(7)
C2 C1 1.499(7)
C29 C28 1.386(8)

loop_
_geom_hbond_atom_site_label_D
_geom_hbond_atom_site_label_H
_geom_hbond_atom_site_label_A
_geom_hbond_distance_DH
_geom_hbond_distance_HA
_geom_hbond_distance_DA
_geom_hbond_angle_DHA
N4 H28 F13 0.88 2.18 2.960(5) 148.1
N4 H28 F17 0.88 2.18 2.974(5) 149.4
N5 H27 F15 0.96(5) 2.24(5) 3.204(5) 176(4)
N1 H8 O4 0.69(5) 2.27(5) 2.922(5) 160(5)
N2 H9 O4 0.78(5) 2.16(5) 2.885(5) 155(5)
N7 H48 O5 0.81(5) 2.11(5) 2.907(5) 167(4)
N8 H47 O5 0.81(5) 2.09(5) 2.882(5) 166(4)
